data_1546144
loop_
_publ_author_name
'Kachi-Terajima, Chihiro'
'Ishii, Rikako'
'Tojo, Yoshiaki'
'Fukuda, Masato'
'Kitagawa, Yasutaka'
'Asaoka, Mizuki'
'Miyasaka, Hitoshi'

_publ_section_title
;
 Ferromagnetic Exchange Coupling in a Family of MnIII Salen-Type
 Schiff-Base Out-of-Plane Dimers
;
_journal_name_full 'The Journal of Physical Chemistry C'
_journal_paper_doi 10.1021/acs.jpcc.7b03336
_journal_year 2017
_chemical_formula_moiety 'C20 H20 Br2 Mn N3 O5'
_chemical_formula_sum 'C20 H20 Br2 Mn N3 O5'
_chemical_formula_weight 597.14
_space_group_IT_number 2
_symmetry_cell_setting triclinic
_symmetry_Int_Tables_number 2
_symmetry_space_group_name_Hall '-P 1'
_symmetry_space_group_name_H-M 'P -1'
_atom_sites_solution_hydrogens geom
_atom_sites_solution_primary direct
_atom_sites_solution_secondary difmap
_cell_angle_alpha 76.44(3)
_cell_angle_beta 78.13(3)
_cell_angle_gamma 79.99(3)
_cell_formula_units_Z 2
_cell_length_a 8.794(7)
_cell_length_b 10.086(8)
_cell_length_c 12.604(9)
_cell_measurement_reflns_used 4113
_cell_measurement_temperature 93
_cell_measurement_theta_max 31.00
_cell_measurement_theta_min 2.96
_cell_volume 1054.2(14)
_computing_cell_refinement CrystalClear
_computing_data_collection 'CrystalClear (Rigaku Corp., 2000)'
_computing_data_reduction CrystalClear
_computing_molecular_graphics 'CrystalStructure 4.0'
_computing_publication_material 'CrystalStructure 4.0 (Rigaku, 2010)'
_computing_structure_refinement 'SHELXL97 (Sheldrick, 2008)'
_computing_structure_solution 'SIR92 (Altomare, et al., 1994)'
_diffrn_ambient_temperature 93
_diffrn_detector_area_resol_mean 7.314
_diffrn_measured_fraction_theta_full 0.978
_diffrn_measured_fraction_theta_max 0.978
_diffrn_measurement_device_type 'Rigaku Saturn70'
_diffrn_measurement_method \w
_diffrn_radiation_type 'Mo K\a'
_diffrn_radiation_wavelength 0.71070
_diffrn_reflns_av_R_equivalents 0.1067
_diffrn_reflns_limit_h_max 10
_diffrn_reflns_limit_h_min -10
_diffrn_reflns_limit_k_max 9
_diffrn_reflns_limit_k_min -11
_diffrn_reflns_limit_l_max 10
_diffrn_reflns_limit_l_min -14
_diffrn_reflns_number 7086
_diffrn_reflns_theta_full 25.00
_diffrn_reflns_theta_max 25.00
_diffrn_standards_number 0
_exptl_absorpt_coefficient_mu 4.466
_exptl_absorpt_correction_type none
_exptl_crystal_colour brown
_exptl_crystal_density_diffrn 1.881
_exptl_crystal_density_method 'not measured'
_exptl_crystal_description prism
_exptl_crystal_F_000 592.00
_exptl_crystal_size_max 0.200
_exptl_crystal_size_mid 0.200
_exptl_crystal_size_min 0.200
_refine_diff_density_max 3.400
_refine_diff_density_min -1.460
_refine_ls_extinction_method none
_refine_ls_goodness_of_fit_ref 1.059
_refine_ls_hydrogen_treatment constr
_refine_ls_number_parameters 280
_refine_ls_number_reflns 3628
_refine_ls_number_restraints 263
_refine_ls_R_factor_gt 0.0670
_refine_ls_shift/su_max 0.000
_refine_ls_structure_factor_coef Fsqd
_refine_ls_weighting_details 'w = 1/[\s^2^(Fo^2^)+(0.1225P)^2^+0.0000P] where P=(Fo^2^+2Fc^2^)/3'
_refine_ls_weighting_scheme calc
_refine_ls_wR_factor_ref 0.1945
_reflns_number_gt 3049
_reflns_number_total 3630
_reflns_threshold_expression F^2^>2.0\s(F^2^)
_cod_data_source_file jp7b03336_si_008.cif
_cod_data_source_block Mn_Brl_NO3_2
_cod_original_cell_volume 1054.3(14)
_cod_database_code 1546144

loop_
_symmetry_equiv_pos_site_id
_symmetry_equiv_pos_as_xyz
1 +X,+Y,+Z
2 -X,-Y,-Z

loop_
_atom_site_label
_atom_site_type_symbol
_atom_site_fract_x
_atom_site_fract_y
_atom_site_fract_z
_atom_site_U_iso_or_equiv
_atom_site_adp_type
_atom_site_occupancy
_atom_site_symmetry_multiplicity
_atom_site_calc_flag
_atom_site_refinement_flags
Br1 Br 0.94328(6) 0.62779(5) -0.41398(4) 0.0236(3) Uani 1.0 2 d .
Br2 Br -0.27844(6) 1.12179(6) 0.42550(4) 0.0244(3) Uani 1.0 2 d .
Mn1 Mn 0.41972(9) 0.84796(8) 0.06320(6) 0.0166(3) Uani 1.0 2 d .
O1 O 0.4952(4) 0.9254(4) -0.0874(3) 0.0172(7) Uani 1.0 2 d .
O2 O 0.2284(4) 0.9625(4) 0.0601(3) 0.0186(7) Uani 1.0 2 d .
O3 O 0.3375(5) 0.6865(4) 0.0085(4) 0.0236(8) Uani 1.0 2 d .
O4 O 0.1345(5) 0.5989(4) -0.0022(4) 0.0251(8) Uani 1.0 2 d .
O5 O 0.1354(5) 0.6794(4) 0.1432(4) 0.0253(8) Uani 1.0 2 d .
N1 N 0.6254(5) 0.7331(5) 0.0800(4) 0.0180(8) Uani 1.0 2 d .
N2 N 0.3827(5) 0.7878(5) 0.2269(4) 0.0176(7) Uani 1.0 2 d .
N3 N 0.2013(6) 0.6537(5) 0.0501(4) 0.0229(7) Uani 1.0 2 d .
C1 C 0.5908(6) 0.8506(6) -0.1560(5) 0.0167(7) Uani 1.0 2 d .
C2 C 0.5795(6) 0.8814(6) -0.2677(5) 0.0181(8) Uani 1.0 2 d .
C3 C 0.6798(6) 0.8157(5) -0.3433(5) 0.0181(8) Uani 1.0 2 d .
C4 C 0.8004(7) 0.7155(6) -0.3070(5) 0.0181(8) Uani 1.0 2 d .
C5 C 0.8148(6) 0.6797(6) -0.1964(5) 0.0188(8) Uani 1.0 2 d .
C6 C 0.7087(6) 0.7442(6) -0.1184(5) 0.0175(7) Uani 1.0 2 d .
C7 C 0.7275(6) 0.7019(6) -0.0028(5) 0.0182(8) Uani 1.0 2 d .
C8 C 0.6620(6) 0.6899(6) 0.1960(5) 0.0191(7) Uani 1.0 2 d .
C9 C 0.7756(6) 0.5566(6) 0.2104(5) 0.0203(10) Uani 1.0 2 d .
C10 C 0.7356(7) 0.8074(6) 0.2148(5) 0.0189(9) Uani 1.0 2 d .
C11 C 0.4988(6) 0.6697(6) 0.2722(5) 0.0190(7) Uani 1.0 2 d .
C12 C 0.4396(7) 0.5370(6) 0.2673(5) 0.0224(10) Uani 1.0 2 d .
C13 C 0.5072(7) 0.6732(6) 0.3926(5) 0.0209(10) Uani 1.0 2 d .
C14 C 0.2572(6) 0.8296(6) 0.2892(5) 0.0176(8) Uani 1.0 2 d .
C15 C 0.1275(6) 0.9295(6) 0.2556(5) 0.0176(7) Uani 1.0 2 d .
C16 C 0.0058(6) 0.9693(6) 0.3406(5) 0.0184(8) Uani 1.0 2 d .
C17 C -0.1197(6) 1.0637(6) 0.3125(5) 0.0177(8) Uani 1.0 2 d .
C18 C -0.1318(6) 1.1215(6) 0.2018(5) 0.0169(8) Uani 1.0 2 d .
C19 C -0.0148(6) 1.0828(6) 0.1188(5) 0.0170(8) Uani 1.0 2 d .
C20 C 0.1197(6) 0.9889(6) 0.1437(5) 0.0176(7) Uani 1.0 2 d .
H2 H 0.4992 0.9507 -0.2925 0.0217 Uiso 1.0 2 calc R
H3 H 0.6679 0.8375 -0.4189 0.0217 Uiso 1.0 2 calc R
H5 H 0.8968 0.6112 -0.1731 0.0226 Uiso 1.0 2 calc R
H7 H 0.8227 0.6470 0.0130 0.0218 Uiso 1.0 2 calc R
H9A H 0.7430 0.4899 0.1771 0.0243 Uiso 1.0 2 calc R
H9B H 0.7752 0.5188 0.2895 0.0243 Uiso 1.0 2 calc R
H9C H 0.8815 0.5755 0.1739 0.0243 Uiso 1.0 2 calc R
H10A H 0.8319 0.8206 0.1606 0.0227 Uiso 1.0 2 calc R
H10B H 0.7606 0.7846 0.2898 0.0227 Uiso 1.0 2 calc R
H10C H 0.6616 0.8923 0.2062 0.0227 Uiso 1.0 2 calc R
H12A H 0.3347 0.5323 0.3123 0.0269 Uiso 1.0 2 calc R
H12B H 0.5113 0.4572 0.2963 0.0269 Uiso 1.0 2 calc R
H12C H 0.4348 0.5369 0.1903 0.0269 Uiso 1.0 2 calc R
H13A H 0.4983 0.7690 0.4000 0.0250 Uiso 1.0 2 calc R
H13B H 0.6075 0.6236 0.4112 0.0250 Uiso 1.0 2 calc R
H13C H 0.4210 0.6294 0.4430 0.0250 Uiso 1.0 2 calc R
H14 H 0.2485 0.7904 0.3662 0.0212 Uiso 1.0 2 calc R
H16 H 0.0115 0.9306 0.4162 0.0221 Uiso 1.0 2 calc R
H18 H -0.2194 1.1866 0.1839 0.0203 Uiso 1.0 2 calc R
H19 H -0.0245 1.1199 0.0436 0.0204 Uiso 1.0 2 calc R

loop_
_atom_site_aniso_label
_atom_site_aniso_U_11
_atom_site_aniso_U_22
_atom_site_aniso_U_33
_atom_site_aniso_U_12
_atom_site_aniso_U_13
_atom_site_aniso_U_23
Br1 0.0212(4) 0.0262(4) 0.0190(4) 0.0043(3) -0.0011(3) -0.0037(3)
Br2 0.0154(4) 0.0361(5) 0.0185(4) 0.0067(3) -0.0043(3) -0.0056(3)
Mn1 0.0123(5) 0.0192(5) 0.0133(5) 0.0041(4) -0.0034(4) 0.0028(4)
O1 0.0153(15) 0.0171(15) 0.0141(15) 0.0024(12) -0.0019(12) 0.0029(13)
O2 0.0149(14) 0.0200(16) 0.0161(15) 0.0024(12) -0.0035(12) 0.0026(13)
O3 0.0196(15) 0.0240(16) 0.0233(16) 0.0043(13) -0.0063(13) 0.0002(14)
O4 0.0254(16) 0.0234(17) 0.0262(17) -0.0018(14) -0.0108(14) -0.0003(14)
O5 0.0236(16) 0.0261(17) 0.0249(17) -0.0026(14) -0.0027(14) -0.0045(14)
N1 0.0169(14) 0.0182(15) 0.0164(15) 0.0004(12) -0.0054(12) 0.0019(13)
N2 0.0148(14) 0.0174(15) 0.0168(14) 0.0031(12) -0.0063(12) 0.0030(13)
N3 0.0227(14) 0.0215(14) 0.0235(14) -0.0015(12) -0.0078(12) -0.0007(12)
C1 0.0140(13) 0.0168(14) 0.0161(14) 0.0013(12) -0.0038(12) 0.0018(12)
C2 0.0153(15) 0.0176(16) 0.0180(16) 0.0025(13) -0.0057(14) 0.0020(14)
C3 0.0169(16) 0.0173(16) 0.0189(17) 0.0006(14) -0.0055(14) -0.0012(14)
C4 0.0167(16) 0.0167(16) 0.0197(16) -0.0011(14) -0.0040(14) -0.0012(14)
C5 0.0175(15) 0.0166(16) 0.0199(16) -0.0002(14) -0.0036(14) 0.0002(14)
C6 0.0157(13) 0.0164(14) 0.0179(14) -0.0012(12) -0.0044(12) 0.0018(12)
C7 0.0158(15) 0.0170(15) 0.0181(16) 0.0005(13) -0.0037(13) 0.0023(14)
C8 0.0169(13) 0.0189(14) 0.0176(14) 0.0028(12) -0.0062(12) 0.0026(12)
C9 0.0169(18) 0.0201(19) 0.0191(19) 0.0039(16) -0.0053(16) 0.0027(16)
C10 0.0166(18) 0.0199(19) 0.0176(19) 0.0027(16) -0.0063(16) 0.0005(16)
C11 0.0168(13) 0.0179(14) 0.0183(14) 0.0041(12) -0.0078(12) 0.0039(12)
C12 0.0212(18) 0.0190(19) 0.0216(19) 0.0027(16) -0.0067(17) 0.0054(17)
C13 0.0167(18) 0.0200(19) 0.0201(19) 0.0059(16) -0.0073(16) 0.0046(16)
C14 0.0147(14) 0.0205(16) 0.0152(15) 0.0010(13) -0.0061(13) 0.0021(14)
C15 0.0147(13) 0.0210(15) 0.0157(14) 0.0011(12) -0.0062(12) -0.0002(13)
C16 0.0157(15) 0.0227(17) 0.0151(16) 0.0017(14) -0.0060(14) -0.0007(14)
C17 0.0138(15) 0.0220(17) 0.0160(16) 0.0008(14) -0.0042(14) -0.0027(14)
C18 0.0131(15) 0.0195(17) 0.0168(16) 0.0012(14) -0.0050(14) -0.0014(14)
C19 0.0135(15) 0.0184(16) 0.0161(16) 0.0023(13) -0.0044(13) 0.0007(14)
C20 0.0145(13) 0.0187(15) 0.0167(14) 0.0017(12) -0.0040(12) 0.0007(12)

loop_
_atom_type_symbol
_atom_type_description
_atom_type_scat_dispersion_real
_atom_type_scat_dispersion_imag
_atom_type_scat_source
C C 0.0033 0.0016
;
International Tables for Crystallography
(1992, Vol. C, Tables 4.2.6.8 and 6.1.1.4)
;
N N 0.0061 0.0033
;
International Tables for Crystallography
(1992, Vol. C, Tables 4.2.6.8 and 6.1.1.4)
;
O O 0.0106 0.0060
;
International Tables for Crystallography
(1992, Vol. C, Tables 4.2.6.8 and 6.1.1.4)
;
Mn Mn 0.3368 0.7283
;
International Tables for Crystallography
(1992, Vol. C, Tables 4.2.6.8 and 6.1.1.4)
;
H H 0.0000 0.0000
;
International Tables for Crystallography
(1992, Vol. C, Table 6.1.1.4)
;
Br Br -0.2901 2.4595
;
International Tables for Crystallography
(1992, Vol. C, Tables 4.2.6.8 and 6.1.1.4)
;

loop_
_geom_angle_atom_site_label_1
_geom_angle_atom_site_label_2
_geom_angle_atom_site_label_3
_geom_angle
_geom_angle_publ_flag
O1 Mn1 O2 91.67(15) yes
O1 Mn1 O3 89.22(17) yes
O1 Mn1 N1 91.80(16) yes
O1 Mn1 N2 166.1(2) yes
O2 Mn1 O3 93.28(18) yes
O2 Mn1 N1 174.1(2) yes
O2 Mn1 N2 94.16(17) yes
O3 Mn1 N1 91.52(18) yes
O3 Mn1 N2 103.03(18) yes
N1 Mn1 N2 81.43(17) yes
Mn1 O1 C1 122.3(3) yes
Mn1 O2 C20 128.6(4) yes
Mn1 O3 N3 119.5(4) yes
Mn1 N1 C7 123.1(4) yes
Mn1 N1 C8 116.3(3) yes
C7 N1 C8 120.4(5) yes
Mn1 N2 C11 115.0(4) yes
Mn1 N2 C14 123.0(4) yes
C11 N2 C14 121.2(5) yes
O3 N3 O4 119.4(5) yes
O3 N3 O5 119.6(6) yes
O4 N3 O5 121.0(5) yes
O1 C1 C2 119.4(5) yes
O1 C1 C6 121.8(5) yes
C2 C1 C6 118.7(5) yes
C1 C2 C3 122.5(5) yes
C2 C3 C4 118.7(6) yes
Br1 C4 C3 118.4(5) yes
Br1 C4 C5 120.7(4) yes
C3 C4 C5 120.9(5) yes
C4 C5 C6 120.2(5) yes
C1 C6 C5 118.9(5) yes
C1 C6 C7 122.9(5) yes
C5 C6 C7 118.2(5) yes
N1 C7 C6 125.2(5) yes
N1 C8 C9 111.8(5) yes
N1 C8 C10 106.3(4) yes
N1 C8 C11 104.5(5) yes
C9 C8 C10 110.0(5) yes
C9 C8 C11 110.8(4) yes
C10 C8 C11 113.2(5) yes
N2 C11 C8 106.6(4) yes
N2 C11 C12 106.5(5) yes
N2 C11 C13 110.0(5) yes
C8 C11 C12 112.7(5) yes
C8 C11 C13 110.2(5) yes
C12 C11 C13 110.7(5) yes
N2 C14 C15 127.4(5) yes
C14 C15 C16 117.7(5) yes
C14 C15 C20 122.4(5) yes
C16 C15 C20 119.8(5) yes
C15 C16 C17 119.7(5) yes
Br2 C17 C16 119.9(4) yes
Br2 C17 C18 118.7(4) yes
C16 C17 C18 121.4(5) yes
C17 C18 C19 119.3(5) yes
C18 C19 C20 121.4(5) yes
O2 C20 C15 124.3(5) yes
O2 C20 C19 117.5(5) yes
C15 C20 C19 118.2(5) yes
C1 C2 H2 118.752 no
C3 C2 H2 118.756 no
C2 C3 H3 120.648 no
C4 C3 H3 120.646 no
C4 C5 H5 119.891 no
C6 C5 H5 119.897 no
N1 C7 H7 117.377 no
C6 C7 H7 117.375 no
C8 C9 H9A 109.471 no
C8 C9 H9B 109.472 no
C8 C9 H9C 109.470 no
H9A C9 H9B 109.473 no
H9A C9 H9C 109.472 no
H9B C9 H9C 109.470 no
C8 C10 H10A 109.471 no
C8 C10 H10B 109.471 no
C8 C10 H10C 109.474 no
H10A C10 H10B 109.468 no
H10A C10 H10C 109.469 no
H10B C10 H10C 109.475 no
C11 C12 H12A 109.472 no
C11 C12 H12B 109.477 no
C11 C12 H12C 109.468 no
H12A C12 H12B 109.471 no
H12A C12 H12C 109.470 no
H12B C12 H12C 109.470 no
C11 C13 H13A 109.468 no
C11 C13 H13B 109.469 no
C11 C13 H13C 109.464 no
H13A C13 H13B 109.476 no
H13A C13 H13C 109.478 no
H13B C13 H13C 109.473 no
N2 C14 H14 116.297 no
C15 C14 H14 116.297 no
C15 C16 H16 120.127 no
C17 C16 H16 120.133 no
C17 C18 H18 120.358 no
C19 C18 H18 120.364 no
C18 C19 H19 119.290 no
C20 C19 H19 119.295 no

loop_
_geom_bond_atom_site_label_1
_geom_bond_atom_site_label_2
_geom_bond_distance
_geom_bond_publ_flag
Br1 C4 1.912(6) yes
Br2 C17 1.900(6) yes
Mn1 O1 1.903(4) yes
Mn1 O2 1.870(4) yes
Mn1 O3 2.189(5) yes
Mn1 N1 1.993(5) yes
Mn1 N2 1.984(5) yes
O1 C1 1.345(7) yes
O2 C20 1.313(7) yes
O3 N3 1.271(6) yes
O4 N3 1.236(8) yes
O5 N3 1.261(7) yes
N1 C7 1.290(7) yes
N1 C8 1.509(8) yes
N2 C11 1.512(7) yes
N2 C14 1.284(7) yes
C1 C2 1.389(8) yes
C1 C6 1.424(7) yes
C2 C3 1.368(8) yes
C3 C4 1.403(7) yes
C4 C5 1.382(9) yes
C5 C6 1.404(8) yes
C6 C7 1.455(8) yes
C8 C9 1.527(7) yes
C8 C10 1.531(9) yes
C8 C11 1.570(7) yes
C11 C12 1.536(9) yes
C11 C13 1.543(9) yes
C14 C15 1.448(7) yes
C15 C16 1.426(8) yes
C15 C20 1.409(8) yes
C16 C17 1.373(7) yes
C17 C18 1.399(8) yes
C18 C19 1.384(7) yes
C19 C20 1.420(7) yes
C2 H2 0.950 no
C3 H3 0.950 no
C5 H5 0.950 no
C7 H7 0.950 no
C9 H9A 0.980 no
C9 H9B 0.980 no
C9 H9C 0.980 no
C10 H10A 0.980 no
C10 H10B 0.980 no
C10 H10C 0.980 no
C12 H12A 0.980 no
C12 H12B 0.980 no
C12 H12C 0.980 no
C13 H13A 0.980 no
C13 H13B 0.980 no
C13 H13C 0.980 no
C14 H14 0.950 no
C16 H16 0.950 no
C18 H18 0.950 no
C19 H19 0.950 no

loop_
_geom_contact_atom_site_label_1
_geom_contact_atom_site_label_2
_geom_contact_distance
_geom_contact_publ_flag
_geom_contact_site_symmetry_2
Mn1 O5 3.129(5) no .
Mn1 C6 3.256(6) no .
Mn1 C12 3.563(6) no .
Mn1 C15 3.286(6) no .
O1 C7 2.926(6) no .
O2 O5 2.996(6) no .
O2 N3 3.199(7) no .
O2 C14 2.928(7) no .
O3 C1 3.127(7) no .
O3 C6 3.411(7) no .
O3 C7 3.433(8) no .
O3 C12 3.485(8) no .
O5 N2 3.057(8) no .
O5 C12 3.316(8) no .
O5 C14 3.084(9) no .
O5 C15 3.155(8) no .
O5 C20 3.102(8) no .
N1 C1 2.990(7) no .
N1 C12 3.082(7) no .
N2 C10 3.115(8) no .
N2 C20 2.989(7) no .
C1 C4 2.789(8) no .
C2 C5 2.770(7) no .
C3 C6 2.809(9) no .
C7 C9 2.820(8) no .
C7 C10 3.184(9) no .
C9 C12 2.924(8) no .
C9 C13 3.209(8) no .
C10 C13 2.925(8) no .
C12 C14 3.148(8) no .
C13 C14 2.833(8) no .
C15 C18 2.810(7) no .
C16 C19 2.791(8) no .
C17 C20 2.808(8) no .
Br2 C13 3.529(6) no 2_576
Mn1 Mn1 3.497(3) no 2_675
Mn1 O1 2.626(5) no 2_675
Mn1 C1 3.485(7) no 2_675
O1 Mn1 2.626(5) no 2_675
O1 O1 2.967(6) no 2_675
O1 O2 2.964(6) no 2_675
O1 N1 3.441(6) no 2_675
O1 N2 3.245(6) no 2_675
O1 C10 3.372(7) no 2_675
O1 C20 3.531(7) no 2_675
O2 O1 2.964(6) no 2_675
O2 N1 3.478(6) no 2_675
O2 C1 3.231(8) no 2_675
O2 C6 3.369(8) no 2_675
O2 C7 3.364(7) no 2_675
O2 C19 3.369(8) no 2_575
O3 C18 3.522(7) no 2_575
O4 O4 3.333(7) no 2_565
O4 C5 3.329(7) no 2_665
O4 C6 3.595(7) no 2_665
O4 C7 3.550(7) no 1_455
O4 C7 3.057(7) no 2_665
O4 C9 3.258(8) no 2_665
O4 C18 3.311(7) no 2_575
O4 C19 3.290(7) no 2_575
O5 C5 3.491(7) no 2_665
O5 C9 3.469(8) no 1_455
O5 C10 3.537(7) no 1_455
N1 O1 3.441(6) no 2_675
N1 O2 3.478(6) no 2_675
N2 O1 3.245(6) no 2_675
N2 C1 3.583(8) no 2_675
N2 C2 3.573(8) no 2_675
N3 C5 3.446(7) no 2_665
N3 C18 3.541(8) no 2_575
N3 C19 3.399(7) no 2_575
C1 Mn1 3.485(7) no 2_675
C1 O2 3.231(8) no 2_675
C1 N2 3.583(8) no 2_675
C1 C15 3.457(8) no 2_675
C1 C20 3.293(9) no 2_675
C2 N2 3.573(8) no 2_675
C2 C14 3.399(9) no 2_675
C2 C15 3.507(9) no 2_675
C4 C12 3.468(9) no 2_665
C5 O4 3.329(7) no 2_665
C5 O5 3.491(7) no 2_665
C5 N3 3.446(7) no 2_665
C6 O2 3.369(8) no 2_675
C6 O4 3.595(7) no 2_665
C6 C19 3.452(9) no 2_675
C6 C20 3.231(9) no 2_675
C7 O2 3.364(7) no 2_675
C7 O4 3.550(7) no 1_655
C7 O4 3.057(7) no 2_665
C7 C19 3.483(8) no 2_675
C7 C20 3.544(8) no 2_675
C9 O4 3.258(8) no 2_665
C9 O5 3.469(8) no 1_655
C10 O1 3.372(7) no 2_675
C10 O5 3.537(7) no 1_655
C10 C18 3.519(9) no 1_655
C12 C4 3.468(9) no 2_665
C13 Br2 3.529(6) no 2_576
C14 C2 3.399(9) no 2_675
C15 C1 3.457(8) no 2_675
C15 C2 3.507(9) no 2_675
C18 O3 3.522(7) no 2_575
C18 O4 3.311(7) no 2_575
C18 N3 3.541(8) no 2_575
C18 C10 3.519(9) no 1_455
C19 O2 3.369(8) no 2_575
C19 O4 3.290(7) no 2_575
C19 N3 3.399(7) no 2_575
C19 C6 3.452(9) no 2_675
C19 C7 3.483(8) no 2_675
C20 O1 3.531(7) no 2_675
C20 C1 3.293(9) no 2_675
C20 C6 3.231(9) no 2_675
C20 C7 3.544(8) no 2_675
Br1 H3 2.9266 no .
Br1 H5 2.9481 no .
Br2 H16 2.9164 no .
Br2 H18 2.9167 no .
Mn1 H10C 3.2024 no .
Mn1 H12C 3.1645 no .
O1 H2 2.5304 no .
O2 H19 2.5144 no .
O3 H12C 2.6451 no .
O5 H12A 2.9942 no .
O5 H12C 2.8770 no .
N1 H9A 2.6106 no .
N1 H9B 3.3383 no .
N1 H9C 2.8226 no .
N1 H10A 2.6158 no .
N1 H10B 3.2908 no .
N1 H10C 2.6057 no .
N1 H12B 3.5307 no .
N1 H12C 2.7500 no .
N2 H10B 3.5652 no .
N2 H10C 2.7750 no .
N2 H12A 2.6198 no .
N2 H12B 3.3000 no .
N2 H12C 2.6231 no .
N2 H13A 2.5460 no .
N2 H13B 3.3154 no .
N2 H13C 2.8696 no .
N3 H12C 2.8991 no .
C1 H3 3.2721 no .
C1 H5 3.2964 no .
C1 H7 3.3457 no .
C3 H5 3.2778 no .
C4 H2 3.2403 no .
C5 H3 3.2792 no .
C5 H7 2.5958 no .
C6 H2 3.2757 no .
C7 H5 2.6062 no .
C7 H9A 2.7361 no .
C7 H9C 2.7795 no .
C7 H10A 2.9711 no .
C7 H10C 3.5090 no .
C7 H12C 3.5124 no .
C8 H7 2.5333 no .
C8 H12A 3.4230 no .
C8 H12B 2.8037 no .
C8 H12C 2.7496 no .
C8 H13A 2.8913 no .
C8 H13B 2.5995 no .
C8 H13C 3.3765 no .
C9 H7 2.4161 no .
C9 H10A 2.6975 no .
C9 H10B 2.6890 no .
C9 H10C 3.3511 no .
C9 H12B 2.6156 no .
C9 H12C 3.1030 no .
C9 H13B 2.8214 no .
C10 H7 3.2207 no .
C10 H9A 3.3345 no .
C10 H9B 2.8249 no .
C10 H9C 2.5757 no .
C10 H13A 2.7938 no .
C10 H13B 2.8736 no .
C11 H9A 2.8185 no .
C11 H9B 2.6547 no .
C11 H9C 3.3895 no .
C11 H10A 3.4239 no .
C11 H10B 2.8196 no .
C11 H10C 2.7442 no .
C11 H14 2.5306 no .
C12 H9A 2.6840 no .
C12 H9B 2.9917 no .
C12 H13A 3.3384 no .
C12 H13B 2.9190 no .
C12 H13C 2.5617 no .
C12 H14 3.1695 no .
C13 H9B 2.8429 no .
C13 H10B 2.6279 no .
C13 H10C 3.0887 no .
C13 H12A 2.7201 no .
C13 H12B 2.7231 no .
C13 H12C 3.3775 no .
C13 H14 2.4237 no .
C14 H12A 2.9153 no .
C14 H12C 3.4679 no .
C14 H13A 2.6806 no .
C14 H13C 2.8654 no .
C14 H16 2.6167 no .
C15 H19 3.2850 no .
C16 H14 2.5665 no .
C16 H18 3.2707 no .
C17 H19 3.2572 no .
C18 H16 3.2729 no .
C20 H14 3.3232 no .
C20 H16 3.3099 no .
C20 H18 3.3030 no .
H2 H3 2.3096 no .
H5 H7 2.3960 no .
H7 H9A 2.3524 no .
H7 H9B 3.3867 no .
H7 H9C 2.1247 no .
H7 H10A 2.8580 no .
H9A H10A 3.5065 no .
H9A H12B 2.2928 no .
H9A H12C 2.6465 no .
H9A H13B 3.4357 no .
H9B H10A 3.1672 no .
H9B H10B 2.6629 no .
H9B H12B 2.4840 no .
H9B H12C 3.4351 no .
H9B H13A 3.5146 no .
H9B H13B 2.2205 no .
H9B H13C 3.4661 no .
H9C H10A 2.4061 no .
H9C H10B 2.7826 no .
H9C H10C 3.5003 no .
H9C H12B 3.5807 no .
H9C H13B 3.5067 no .
H10B H13A 2.4451 no .
H10B H13B 2.3530 no .
H10B H13C 3.5961 no .
H10C H13A 2.7072 no .
H10C H13B 3.3021 no .
H12A H13A 3.4747 no .
H12A H13B 3.2695 no .
H12A H13C 2.4038 no .
H12A H14 2.7828 no .
H12B H13B 2.7862 no .
H12B H13C 2.7365 no .
H12C H13C 3.4957 no .
H13A H14 2.2872 no .
H13B H14 3.4002 no .
H13C H14 2.2108 no .
H14 H16 2.3656 no .
H18 H19 2.3290 no .
Br1 H9B 3.1648 no 2_765
Br1 H12A 3.0564 no 2_665
Br1 H16 3.3636 no 1_654
Br2 H2 3.0854 no 2_575
Br2 H3 3.1212 no 1_456
Br2 H3 3.3937 no 2_575
Br2 H13A 2.9045 no 2_576
Br2 H13C 3.2586 no 2_576
Br2 H14 3.0337 no 2_576
Br2 H16 3.2824 no 2_576
O1 H10C 2.4898 no 2_675
O1 H18 3.3824 no 2_575
O2 H10A 3.1865 no 2_675
O2 H10C 3.3461 no 2_675
O2 H19 2.7578 no 2_575
O3 H9A 3.4933 no 2_665
O3 H18 2.7776 no 2_575
O3 H19 3.1768 no 2_575
O4 H5 3.2645 no 1_455
O4 H5 2.6836 no 2_665
O4 H7 2.6751 no 1_455
O4 H7 2.4745 no 2_665
O4 H9A 2.5365 no 2_665
O4 H9C 2.7990 no 1_455
O4 H9C 3.1287 no 2_665
O4 H18 2.8319 no 2_575
O4 H19 2.7949 no 2_575
O5 H5 2.9224 no 2_665
O5 H7 3.5756 no 1_455
O5 H9C 2.5501 no 1_455
O5 H10A 2.7904 no 1_455
O5 H10B 3.5507 no 1_455
O5 H19 2.9347 no 2_575
N2 H2 3.3242 no 2_675
N3 H5 2.9312 no 2_665
N3 H7 3.4702 no 1_455
N3 H7 3.3608 no 2_665
N3 H9A 3.4136 no 2_665
N3 H9C 3.0583 no 1_455
N3 H10A 3.5587 no 1_455
N3 H18 2.9975 no 2_575
N3 H19 2.6984 no 2_575
C1 H10C 3.1399 no 2_675
C1 H18 3.4481 no 2_575
C2 H10C 2.9629 no 2_675
C2 H13A 3.5439 no 2_675
C2 H18 3.2640 no 2_575
C3 H12A 3.4616 no 2_665
C3 H12B 3.3445 no 2_665
C4 H12A 2.9680 no 2_665
C4 H12B 3.4596 no 2_665
C4 H12C 3.4271 no 2_665
C5 H9C 3.3791 no 2_765
C5 H12A 3.4156 no 2_665
C5 H12C 3.3339 no 2_665
C7 H19 3.3108 no 2_675
C9 H5 3.0833 no 2_765
C10 H2 3.1162 no 2_675
C13 H13B 3.5567 no 2_666
C13 H13C 3.3036 no 2_666
C14 H2 3.3516 no 2_675
C15 H10A 3.5065 no 1_455
C16 H10B 3.3243 no 1_455
C16 H16 3.4127 no 2_576
C17 H2 3.4288 no 2_575
C17 H10A 3.5725 no 1_455
C17 H10B 3.2627 no 1_455
C17 H10C 3.4339 no 1_455
C18 H2 3.3440 no 2_575
C18 H5 3.5835 no 2_675
C18 H10A 3.2753 no 1_455
C18 H10B 3.5480 no 1_455
C18 H10C 3.1638 no 1_455
C19 H7 3.3707 no 2_675
C19 H10A 3.0638 no 1_455
C19 H10A 3.5414 no 2_675
C19 H10C 3.5537 no 1_455
C19 H19 3.1488 no 2_575
C20 H10A 3.2303 no 1_455
C20 H19 3.1334 no 2_575
H2 Br2 3.0854 no 2_575
H2 N2 3.3242 no 2_675
H2 C10 3.1162 no 2_675
H2 C14 3.3516 no 2_675
H2 C17 3.4288 no 2_575
H2 C18 3.3440 no 2_575
H2 H10B 3.1995 no 2_675
H2 H10C 2.2555 no 2_675
H2 H13A 2.8364 no 2_675
H2 H14 3.5543 no 2_675
H2 H18 2.9584 no 2_575
H3 Br2 3.1212 no 1_654
H3 Br2 3.3937 no 2_575
H3 H12B 3.4902 no 2_665
H3 H13A 3.2265 no 1_554
H3 H13B 3.5438 no 1_554
H3 H16 3.4378 no 1_654
H5 O4 3.2645 no 1_655
H5 O4 2.6836 no 2_665
H5 O5 2.9224 no 2_665
H5 N3 2.9312 no 2_665
H5 C9 3.0833 no 2_765
H5 C18 3.5835 no 2_675
H5 H9A 3.1486 no 2_765
H5 H9B 3.1687 no 2_765
H5 H9C 2.4642 no 2_765
H5 H12C 3.5650 no 2_665
H7 O4 2.6751 no 1_655
H7 O4 2.4745 no 2_665
H7 O5 3.5756 no 1_655
H7 N3 3.4702 no 1_655
H7 N3 3.3608 no 2_665
H7 C19 3.3707 no 2_675
H7 H19 3.0545 no 2_675
H9A O3 3.4933 no 2_665
H9A O4 2.5365 no 2_665
H9A N3 3.4136 no 2_665
H9A H5 3.1486 no 2_765
H9A H18 3.0020 no 1_645
H9B Br1 3.1648 no 2_765
H9B H5 3.1687 no 2_765
H9B H13C 3.5659 no 2_666
H9C O4 2.7990 no 1_655
H9C O4 3.1287 no 2_665
H9C O5 2.5501 no 1_655
H9C N3 3.0583 no 1_655
H9C C5 3.3791 no 2_765
H9C H5 2.4642 no 2_765
H10A O2 3.1865 no 2_675
H10A O5 2.7904 no 1_655
H10A N3 3.5587 no 1_655
H10A C15 3.5065 no 1_655
H10A C17 3.5725 no 1_655
H10A C18 3.2753 no 1_655
H10A C19 3.0638 no 1_655
H10A C19 3.5414 no 2_675
H10A C20 3.2303 no 1_655
H10A H19 3.3698 no 1_655
H10A H19 2.7727 no 2_675
H10B O5 3.5507 no 1_655
H10B C16 3.3243 no 1_655
H10B C17 3.2627 no 1_655
H10B C18 3.5480 no 1_655
H10B H2 3.1995 no 2_675
H10C O1 2.4898 no 2_675
H10C O2 3.3461 no 2_675
H10C C1 3.1399 no 2_675
H10C C2 2.9629 no 2_675
H10C C17 3.4339 no 1_655
H10C C18 3.1638 no 1_655
H10C C19 3.5537 no 1_655
H10C H2 2.2555 no 2_675
H10C H18 3.2482 no 1_655
H12A Br1 3.0564 no 2_665
H12A C3 3.4616 no 2_665
H12A C4 2.9680 no 2_665
H12A C5 3.4156 no 2_665
H12A H13B 3.5731 no 2_666
H12B C3 3.3445 no 2_665
H12B C4 3.4596 no 2_665
H12B H3 3.4902 no 2_665
H12B H13B 3.5575 no 2_666
H12B H13C 3.3457 no 2_666
H12C C4 3.4271 no 2_665
H12C C5 3.3339 no 2_665
H12C H5 3.5650 no 2_665
H13A Br2 2.9045 no 2_576
H13A C2 3.5439 no 2_675
H13A H2 2.8364 no 2_675
H13A H3 3.2265 no 1_556
H13B C13 3.5567 no 2_666
H13B H3 3.5438 no 1_556
H13B H12A 3.5731 no 2_666
H13B H12B 3.5575 no 2_666
H13B H13B 3.4762 no 2_666
H13B H13C 2.7904 no 2_666
H13C Br2 3.2586 no 2_576
H13C C13 3.3036 no 2_666
H13C H9B 3.5659 no 2_666
H13C H12B 3.3457 no 2_666
H13C H13B 2.7904 no 2_666
H13C H13C 2.9344 no 2_666
H14 Br2 3.0337 no 2_576
H14 H2 3.5543 no 2_675
H16 Br1 3.3636 no 1_456
H16 Br2 3.2824 no 2_576
H16 C16 3.4127 no 2_576
H16 H3 3.4378 no 1_456
H16 H16 2.7517 no 2_576
H18 O1 3.3824 no 2_575
H18 O3 2.7776 no 2_575
H18 O4 2.8319 no 2_575
H18 N3 2.9975 no 2_575
H18 C1 3.4481 no 2_575
H18 C2 3.2640 no 2_575
H18 H2 2.9584 no 2_575
H18 H9A 3.0020 no 1_465
H18 H10C 3.2482 no 1_455
H19 O2 2.7578 no 2_575
H19 O3 3.1768 no 2_575
H19 O4 2.7949 no 2_575
H19 O5 2.9347 no 2_575
H19 N3 2.6984 no 2_575
H19 C7 3.3108 no 2_675
H19 C19 3.1488 no 2_575
H19 C20 3.1334 no 2_575
H19 H7 3.0545 no 2_675
H19 H10A 3.3698 no 1_455
H19 H10A 2.7727 no 2_675
H19 H19 2.8165 no 2_575
